data_4037592
loop_
_publ_author_name
'Jeong, Eunjeong'
'Takahashi, Kohtaro'
'Rajagopal, Shinaj K.'
'Koganezawa, Tomoyuki'
'Hayashi, Hironobu'
'Aratani, Naoki'
'Suzuki, Mitsuharu'
'Nguyen, Thuc-Quyen'
'Yamada, Hiroko'

_publ_section_title
;
 Orbital-Energy Modulation of Tetrabenzoporphyrin-Derived Non-Fullerene
 Acceptors for Improved Open-Circuit Voltage in Organic Solar Cells.
;
_journal_name_full 'The Journal of organic chemistry'
_journal_paper_doi 10.1021/acs.joc.9b02386
_journal_year 2019
_chemical_formula_moiety 'C47 H37 Cl3 F6 N4'
_chemical_formula_sum 'C47 H37 Cl3 F6 N4'
_chemical_formula_weight 878.19
_space_group_crystal_system monoclinic
_space_group_IT_number 14
_space_group_name_Hall '-P 2ybc'
_space_group_name_H-M_alt 'P 1 21/c 1'
_atom_sites_solution_hydrogens geom
_atom_sites_solution_primary direct
_atom_sites_solution_secondary difmap
_cell_angle_alpha 90.0000
_cell_angle_beta 106.634(8)
_cell_angle_gamma 90.0000
_cell_formula_units_Z 4
_cell_length_a 13.7267(3)
_cell_length_b 16.6061(3)
_cell_length_c 18.4124(3)
_cell_measurement_reflns_used 43628
_cell_measurement_temperature 103
_cell_measurement_theta_max 25.36
_cell_measurement_theta_min 3.10
_cell_volume 4021.4(2)
_computing_cell_refinement 'RAPID AUTO'
_computing_data_collection 'RAPID AUTO (Rigaku, ????)'
_computing_data_reduction 'RAPID AUTO'
_computing_molecular_graphics 'CrystalStructure 4.2'
_computing_publication_material 'CrystalStructure 4.2 (Rigaku, 2015)'
_computing_structure_refinement 'SHELXL Version 2014/7 (Sheldrick, 2008)'
_computing_structure_solution 'SHELXT Version 2014/5 (Sheldrick, 2014)'
_diffrn_ambient_temperature 103
_diffrn_detector_area_resol_mean 10.000
_diffrn_measured_fraction_theta_full 0.998
_diffrn_measured_fraction_theta_max 0.998
_diffrn_measurement_device_type 'Rigaku R-AXIS RAPID'
_diffrn_measurement_method \w
_diffrn_radiation_type 'Mo K\a'
_diffrn_radiation_wavelength 0.71075
_diffrn_reflns_av_R_equivalents 0.0321
_diffrn_reflns_Laue_measured_fraction_full 0.998
_diffrn_reflns_Laue_measured_fraction_max 0.998
_diffrn_reflns_limit_h_max 16
_diffrn_reflns_limit_h_min -16
_diffrn_reflns_limit_k_max 20
_diffrn_reflns_limit_k_min -20
_diffrn_reflns_limit_l_max 22
_diffrn_reflns_limit_l_min -22
_diffrn_reflns_number 55329
_diffrn_reflns_point_group_measured_fraction_full 0.998
_diffrn_reflns_point_group_measured_fraction_max 0.998
_diffrn_reflns_theta_full 25.242
_diffrn_reflns_theta_max 25.350
_diffrn_reflns_theta_min 3.098
_diffrn_standards_number 0
_exptl_absorpt_coefficient_mu 0.297
_exptl_absorpt_correction_T_max 0.994
_exptl_absorpt_correction_T_min 0.838
_exptl_absorpt_correction_type multi-scan
_exptl_absorpt_process_details 'ABSCOR (Rigaku, 1995)'
_exptl_crystal_colour purple
_exptl_crystal_density_diffrn 1.450
_exptl_crystal_density_method 'not measured'
_exptl_crystal_description platelet
_exptl_crystal_F_000 1808.00
_exptl_crystal_size_max 0.240
_exptl_crystal_size_mid 0.100
_exptl_crystal_size_min 0.020
_refine_diff_density_max 1.08
_refine_diff_density_min -0.68
_refine_ls_extinction_method none
_refine_ls_goodness_of_fit_ref 1.025
_refine_ls_hydrogen_treatment constr
_refine_ls_number_parameters 541
_refine_ls_number_reflns 7351
_refine_ls_number_restraints 0
_refine_ls_R_factor_all 0.0646
_refine_ls_R_factor_gt 0.0560
_refine_ls_shift/su_max 0.000
_refine_ls_structure_factor_coef Fsqd
_refine_ls_weighting_details 'w = 1/[\s^2^(Fo^2^)+(0.0680P)^2^+6.8576P] where P=(Fo^2^+2Fc^2^)/3'
_refine_ls_weighting_scheme calc
_refine_ls_wR_factor_gt 0.1388
_refine_ls_wR_factor_ref 0.1440
_reflns_Friedel_coverage 0.000
_reflns_number_gt 6385
_reflns_number_total 7351
_reflns_threshold_expression F^2^>2.0\s(F^2^)
_cod_data_source_file jo9b02386_si_003.cif
_cod_data_source_block 2CF3CP
_cod_database_code 4037592

loop_
_space_group_symop_id
_space_group_symop_operation_xyz
1 +X,+Y,+Z
2 -X,1/2+Y,1/2-Z
3 -X,-Y,-Z
4 +X,-1/2-Y,-1/2+Z

loop_
_atom_site_label
_atom_site_type_symbol
_atom_site_fract_x
_atom_site_fract_y
_atom_site_fract_z
_atom_site_U_iso_or_equiv
_atom_site_adp_type
_atom_site_occupancy
_atom_site_site_symmetry_order
_atom_site_calc_flag
_atom_site_refinement_flags_posn
_atom_site_refinement_flags_adp
Cl1 Cl 0.35869(9) 0.43810(5) 0.48152(6) 0.0597(3) Uani 1 1 d . .
Cl2 Cl 0.39834(9) 0.57413(7) 0.58104(5) 0.0664(3) Uani 1 1 d . .
Cl3 Cl 0.19929(10) 0.50144(9) 0.53860(8) 0.0811(4) Uani 1 1 d . .
F1 F 0.71328(11) 0.77057(9) 0.29635(8) 0.0245(3) Uani 1 1 d . .
F2 F 0.77132(11) 0.64957(9) 0.30437(9) 0.0283(4) Uani 1 1 d . .
F3 F 0.64852(12) 0.68652(10) 0.20810(8) 0.0288(4) Uani 1 1 d . .
F4 F -0.03127(10) 0.69593(9) 0.30146(9) 0.0265(3) Uani 1 1 d . .
F5 F -0.02200(11) 0.66266(9) 0.41686(9) 0.0268(3) Uani 1 1 d . .
F6 F 0.01488(11) 0.78312(9) 0.38918(10) 0.0320(4) Uani 1 1 d . .
N1 N 0.45368(14) 0.58906(12) 0.30657(11) 0.0159(4) Uani 1 1 d . .
H1 H 0.4299 0.6183 0.3376 0.019 Uiso 1 1 calc R U
N2 N 0.24640(15) 0.59872(12) 0.33458(11) 0.0169(4) Uani 1 1 d . .
N3 N 0.30973(15) 0.72272(12) 0.43925(11) 0.0177(4) Uani 1 1 d . .
H3 H 0.3336 0.6962 0.4066 0.021 Uiso 1 1 calc R U
N4 N 0.51488(14) 0.71370(12) 0.41022(11) 0.0147(4) Uani 1 1 d . .
C1 C 0.60679(17) 0.66853(14) 0.32235(13) 0.0157(5) Uani 1 1 d . .
C2 C 0.54313(17) 0.60443(14) 0.28948(13) 0.0157(5) Uani 1 1 d . .
C3 C 0.55382(18) 0.54162(15) 0.23861(13) 0.0188(5) Uani 1 1 d . .
C4 C 0.47183(18) 0.49197(15) 0.22728(13) 0.0179(5) Uani 1 1 d . .
C5 C 0.40643(18) 0.52201(14) 0.26883(13) 0.0173(5) Uani 1 1 d . .
C6 C 0.31011(18) 0.49393(15) 0.26532(14) 0.0190(5) Uani 1 1 d . .
H6 H 0.2923 0.4435 0.2407 0.023 Uiso 1 1 calc R U
C7 C 0.23602(18) 0.52934(14) 0.29280(13) 0.0177(5) Uani 1 1 d . .
C8 C 0.13299(18) 0.49961(15) 0.27541(14) 0.0206(5) Uani 1 1 d . .
C9 C 0.07953(18) 0.55203(15) 0.30492(14) 0.0202(5) Uani 1 1 d . .
C10 C 0.15148(17) 0.61491(15) 0.34196(13) 0.0174(5) Uani 1 1 d . .
C11 C 0.13337(18) 0.68051(15) 0.38482(14) 0.0187(5) Uani 1 1 d . .
C12 C 0.20862(18) 0.72465(15) 0.43775(14) 0.0196(5) Uani 1 1 d . .
C13 C 0.20378(19) 0.77300(16) 0.50100(16) 0.0250(6) Uani 1 1 d . .
C14 C 0.29999(19) 0.79837(16) 0.53736(15) 0.0237(6) Uani 1 1 d . .
C15 C 0.36827(18) 0.76776(15) 0.49846(14) 0.0188(5) Uani 1 1 d . .
C16 C 0.47137(18) 0.78283(14) 0.51493(13) 0.0174(5) Uani 1 1 d . .
H16 H 0.5001 0.8133 0.5596 0.021 Uiso 1 1 calc R U
C17 C 0.53881(17) 0.75938(14) 0.47491(13) 0.0153(5) Uani 1 1 d . .
C18 C 0.64370(17) 0.78571(14) 0.49338(13) 0.0157(5) Uani 1 1 d . .
C19 C 0.68284(17) 0.75696(14) 0.43936(13) 0.0151(5) Uani 1 1 d . .
C20 C 0.60069(17) 0.71195(14) 0.38657(13) 0.0148(5) Uani 1 1 d . .
C21 C 0.68527(19) 0.69322(15) 0.28419(14) 0.0202(5) Uani 1 1 d . .
C22 C 0.02477(19) 0.70496(15) 0.37372(15) 0.0231(5) Uani 1 1 d . .
C23 C 0.6312(2) 0.51157(16) 0.20053(15) 0.0238(6) Uani 1 1 d . .
H23 H 0.6916 0.5478 0.2089 0.029 Uiso 1 1 calc R U
C24 C 0.5740(2) 0.50083(16) 0.11663(15) 0.0277(6) Uani 1 1 d . .
H24 H 0.5954 0.5245 0.0768 0.033 Uiso 1 1 calc R U
C25 C 0.4884(2) 0.45349(16) 0.10441(15) 0.0270(6) Uani 1 1 d . .
H25 H 0.4445 0.4422 0.0554 0.032 Uiso 1 1 calc R U
C26 C 0.47100(19) 0.42084(15) 0.17735(14) 0.0210(5) Uani 1 1 d . .
H26 H 0.4076 0.3879 0.1680 0.025 Uiso 1 1 calc R U
C27 C 0.6595(2) 0.42529(18) 0.23095(17) 0.0313(6) Uani 1 1 d . .
H27A H 0.7077 0.4017 0.2059 0.038 Uiso 1 1 calc R U
H27B H 0.6939 0.4277 0.2861 0.038 Uiso 1 1 calc R U
C28 C 0.5683(2) 0.37283(16) 0.21712(16) 0.0277(6) Uani 1 1 d . .
H28A H 0.5628 0.3514 0.2660 0.033 Uiso 1 1 calc R U
H28B H 0.5754 0.3267 0.1850 0.033 Uiso 1 1 calc R U
C29 C 0.07512(19) 0.42867(15) 0.23422(15) 0.0221(5) Uani 1 1 d . .
H29 H 0.1174 0.3922 0.2124 0.027 Uiso 1 1 calc R U
C30 C -0.0172(2) 0.46464(17) 0.17374(16) 0.0294(6) Uani 1 1 d . .
H30A H 0.0071 0.4944 0.1356 0.035 Uiso 1 1 calc R U
H30B H -0.0617 0.4204 0.1473 0.035 Uiso 1 1 calc R U
C31 C -0.0752(2) 0.51853(17) 0.20709(15) 0.0261(6) Uani 1 1 d . .
H31A H -0.1459 0.4984 0.1959 0.031 Uiso 1 1 calc R U
H31B H -0.0776 0.5725 0.1837 0.031 Uiso 1 1 calc R U
C32 C -0.02973(18) 0.52610(16) 0.29319(15) 0.0222(5) Uani 1 1 d . .
H32 H -0.0687 0.5638 0.3168 0.027 Uiso 1 1 calc R U
C33 C 0.0294(2) 0.38642(16) 0.29078(16) 0.0281(6) Uani 1 1 d . .
H33 H 0.0374 0.3306 0.3024 0.034 Uiso 1 1 calc R U
C34 C -0.0262(2) 0.43975(17) 0.32371(17) 0.0290(6) Uani 1 1 d . .
H34 H -0.0582 0.4238 0.3609 0.035 Uiso 1 1 calc R U
C35 C 0.1278(2) 0.79606(19) 0.54277(17) 0.0323(7) Uani 1 1 d . .
H35 H 0.0575 0.7768 0.5167 0.039 Uiso 1 1 calc R U
C36 C 0.1340(2) 0.88760(18) 0.55161(16) 0.0308(6) Uani 1 1 d . .
H36 H 0.0767 0.9222 0.5357 0.037 Uiso 1 1 calc R U
C37 C 0.2330(2) 0.91490(16) 0.58568(15) 0.0270(6) Uani 1 1 d . .
H37 H 0.2501 0.9702 0.5942 0.032 Uiso 1 1 calc R U
C38 C 0.3111(2) 0.84661(17) 0.60798(15) 0.0254(6) Uani 1 1 d . .
H38 H 0.3820 0.8664 0.6313 0.030 Uiso 1 1 calc R U
C39 C 0.1693(2) 0.76207(18) 0.62365(18) 0.0352(7) Uani 1 1 d . .
H39A H 0.1233 0.7777 0.6540 0.042 Uiso 1 1 calc R U
H39B H 0.1704 0.7025 0.6213 0.042 Uiso 1 1 calc R U
C40 C 0.2723(2) 0.79158(17) 0.66125(16) 0.0277(6) Uani 1 1 d . .
H40A H 0.3189 0.7452 0.6769 0.033 Uiso 1 1 calc R U
H40B H 0.2718 0.8220 0.7074 0.033 Uiso 1 1 calc R U
C41 C 0.71737(17) 0.82971(14) 0.55721(13) 0.0173(5) Uani 1 1 d . .
H41 H 0.6844 0.8535 0.5941 0.021 Uiso 1 1 calc R U
C42 C 0.77124(18) 0.89239(16) 0.52172(14) 0.0216(5) Uani 1 1 d . .
H42 H 0.7754 0.9478 0.5352 0.026 Uiso 1 1 calc R U
C43 C 0.81335(19) 0.86071(16) 0.46814(16) 0.0249(6) Uani 1 1 d . .
H43 H 0.8495 0.8921 0.4413 0.030 Uiso 1 1 calc R U
C44 C 0.79600(18) 0.77025(15) 0.45643(14) 0.0189(5) Uani 1 1 d . .
H44 H 0.8246 0.7480 0.4163 0.023 Uiso 1 1 calc R U
C45 C 0.7997(2) 0.76627(17) 0.59371(15) 0.0270(6) Uani 1 1 d . .
H45A H 0.8541 0.7918 0.6345 0.032 Uiso 1 1 calc R U
H45B H 0.7690 0.7227 0.6166 0.032 Uiso 1 1 calc R U
C46 C 0.84405(19) 0.73170(17) 0.53566(15) 0.0249(6) Uani 1 1 d . .
H46A H 0.8323 0.6728 0.5324 0.030 Uiso 1 1 calc R U
H46B H 0.9184 0.7411 0.5512 0.030 Uiso 1 1 calc R U
C47 C 0.3056(3) 0.5243(2) 0.50903(18) 0.0437(8) Uani 1 1 d . .
H47 H 0.2839 0.5611 0.4643 0.052 Uiso 1 1 calc R U

loop_
_atom_site_aniso_label
_atom_site_aniso_U_11
_atom_site_aniso_U_22
_atom_site_aniso_U_33
_atom_site_aniso_U_23
_atom_site_aniso_U_13
_atom_site_aniso_U_12
Cl1 0.0838(7) 0.0376(5) 0.0616(6) 0.0128(4) 0.0270(5) 0.0147(5)
Cl2 0.0850(8) 0.0610(6) 0.0396(5) 0.0074(4) -0.0044(5) -0.0132(5)
Cl3 0.0726(8) 0.1006(10) 0.0798(8) -0.0144(7) 0.0371(6) -0.0116(7)
F1 0.0304(8) 0.0219(8) 0.0258(8) -0.0039(6) 0.0154(6) -0.0091(6)
F2 0.0167(7) 0.0313(8) 0.0407(9) -0.0069(7) 0.0142(7) -0.0008(6)
F3 0.0354(9) 0.0376(9) 0.0173(7) -0.0058(6) 0.0135(6) -0.0115(7)
F4 0.0147(7) 0.0288(8) 0.0319(8) -0.0008(7) -0.0001(6) 0.0011(6)
F5 0.0156(7) 0.0326(8) 0.0347(8) -0.0023(7) 0.0112(6) -0.0007(6)
F6 0.0204(8) 0.0221(8) 0.0524(10) -0.0088(7) 0.0087(7) 0.0030(6)
N1 0.0136(10) 0.0177(10) 0.0172(10) -0.0030(8) 0.0056(8) -0.0002(8)
N2 0.0135(10) 0.0190(10) 0.0179(10) -0.0001(8) 0.0042(8) 0.0008(8)
N3 0.0137(10) 0.0205(10) 0.0201(10) -0.0051(8) 0.0069(8) -0.0021(8)
N4 0.0131(9) 0.0166(10) 0.0150(9) 0.0010(8) 0.0049(8) 0.0001(8)
C1 0.0134(11) 0.0173(12) 0.0158(11) 0.0001(9) 0.0035(9) 0.0002(9)
C2 0.0129(11) 0.0200(12) 0.0141(11) 0.0008(9) 0.0038(9) 0.0011(9)
C3 0.0170(12) 0.0222(13) 0.0171(12) -0.0028(10) 0.0046(9) -0.0006(10)
C4 0.0168(12) 0.0197(12) 0.0165(11) -0.0014(9) 0.0036(9) -0.0003(9)
C5 0.0162(12) 0.0170(12) 0.0178(11) -0.0003(9) 0.0034(9) 0.0011(9)
C6 0.0195(12) 0.0171(12) 0.0195(12) -0.0022(9) 0.0044(10) -0.0022(9)
C7 0.0161(12) 0.0185(12) 0.0182(12) -0.0003(9) 0.0045(9) -0.0027(9)
C8 0.0168(12) 0.0232(13) 0.0216(13) -0.0042(10) 0.0050(10) -0.0039(10)
C9 0.0152(12) 0.0234(13) 0.0221(12) -0.0022(10) 0.0054(10) -0.0031(10)
C10 0.0135(11) 0.0211(12) 0.0167(11) 0.0017(9) 0.0030(9) -0.0012(9)
C11 0.0131(11) 0.0199(12) 0.0233(12) 0.0005(10) 0.0055(10) -0.0011(9)
C12 0.0150(12) 0.0192(12) 0.0256(13) -0.0018(10) 0.0074(10) -0.0003(9)
C13 0.0184(13) 0.0272(14) 0.0319(14) -0.0107(11) 0.0115(11) -0.0035(10)
C14 0.0178(12) 0.0261(14) 0.0302(14) -0.0092(11) 0.0114(11) -0.0053(10)
C15 0.0159(12) 0.0209(12) 0.0211(12) -0.0038(10) 0.0076(10) -0.0023(9)
C16 0.0163(12) 0.0189(12) 0.0167(11) -0.0017(9) 0.0042(9) -0.0019(9)
C17 0.0152(11) 0.0154(11) 0.0149(11) 0.0009(9) 0.0038(9) 0.0000(9)
C18 0.0151(11) 0.0144(11) 0.0170(11) 0.0013(9) 0.0039(9) -0.0004(9)
C19 0.0127(11) 0.0161(11) 0.0163(11) 0.0012(9) 0.0037(9) -0.0003(9)
C20 0.0134(11) 0.0143(11) 0.0166(11) 0.0022(9) 0.0040(9) 0.0007(9)
C21 0.0206(12) 0.0220(13) 0.0197(12) -0.0056(10) 0.0086(10) -0.0031(10)
C22 0.0168(12) 0.0212(13) 0.0317(14) -0.0041(11) 0.0073(11) -0.0005(10)
C23 0.0220(13) 0.0244(13) 0.0290(14) -0.0112(11) 0.0138(11) -0.0047(10)
C24 0.0369(16) 0.0266(14) 0.0250(14) -0.0053(11) 0.0176(12) -0.0018(12)
C25 0.0350(15) 0.0260(14) 0.0210(13) -0.0075(11) 0.0094(11) -0.0042(12)
C26 0.0204(12) 0.0196(12) 0.0242(13) -0.0048(10) 0.0079(10) -0.0035(10)
C27 0.0251(14) 0.0332(16) 0.0378(16) -0.0025(12) 0.0126(12) 0.0083(12)
C28 0.0278(14) 0.0204(13) 0.0336(15) -0.0037(11) 0.0067(12) 0.0029(11)
C29 0.0166(12) 0.0223(13) 0.0276(13) -0.0064(10) 0.0066(10) -0.0048(10)
C30 0.0301(15) 0.0248(14) 0.0269(14) -0.0014(11) -0.0022(12) -0.0064(11)
C31 0.0184(13) 0.0262(14) 0.0287(14) 0.0008(11) -0.0013(11) -0.0013(11)
C32 0.0134(12) 0.0238(13) 0.0285(14) -0.0033(11) 0.0043(10) -0.0041(10)
C33 0.0311(15) 0.0192(13) 0.0353(15) 0.0052(11) 0.0114(12) -0.0003(11)
C34 0.0219(13) 0.0302(15) 0.0370(15) 0.0123(12) 0.0115(12) -0.0003(11)
C35 0.0160(13) 0.0441(17) 0.0412(16) -0.0203(13) 0.0150(12) -0.0055(12)
C36 0.0247(14) 0.0363(16) 0.0311(15) -0.0064(12) 0.0075(12) 0.0115(12)
C37 0.0358(15) 0.0203(13) 0.0255(14) -0.0045(11) 0.0098(12) 0.0013(11)
C38 0.0192(13) 0.0312(14) 0.0280(14) -0.0129(11) 0.0105(11) -0.0054(11)
C39 0.0358(16) 0.0317(16) 0.0484(18) -0.0010(13) 0.0285(14) -0.0038(13)
C40 0.0306(15) 0.0255(14) 0.0282(14) -0.0016(11) 0.0105(12) 0.0028(11)
C41 0.0142(11) 0.0205(12) 0.0171(11) -0.0024(9) 0.0042(9) -0.0020(9)
C42 0.0172(12) 0.0222(13) 0.0245(13) -0.0040(10) 0.0045(10) -0.0057(10)
C43 0.0162(12) 0.0244(14) 0.0337(14) -0.0011(11) 0.0064(11) -0.0045(10)
C44 0.0128(11) 0.0238(13) 0.0214(12) -0.0025(10) 0.0068(10) -0.0005(9)
C45 0.0226(13) 0.0283(14) 0.0244(13) -0.0006(11) -0.0022(11) 0.0035(11)
C46 0.0150(12) 0.0317(15) 0.0263(13) 0.0007(11) 0.0032(10) 0.0041(10)
C47 0.059(2) 0.0353(17) 0.0328(17) 0.0058(14) 0.0068(15) 0.0034(15)

loop_
_atom_type_symbol
_atom_type_description
_atom_type_scat_dispersion_real
_atom_type_scat_dispersion_imag
_atom_type_scat_source
C C 0.0033 0.0016
;
International Tables for Crystallography
(Vol. C, Tables 4.2.6.8 and 6.1.1.4)
;
H H 0.0000 0.0000
;
International Tables for Crystallography
(Vol. C, Table 6.1.1.4)
;
N N 0.0061 0.0033
;
International Tables for Crystallography
(Vol. C, Tables 4.2.6.8 and 6.1.1.4)
;
F F 0.0171 0.0103
;
International Tables for Crystallography
(Vol. C, Tables 4.2.6.8 and 6.1.1.4)
;
Cl Cl 0.1484 0.1585
;
International Tables for Crystallography
(Vol. C, Tables 4.2.6.8 and 6.1.1.4)
;

loop_
_geom_angle_atom_site_label_1
_geom_angle_atom_site_label_2
_geom_angle_atom_site_label_3
_geom_angle
C5 N1 C2 110.96(19)
C5 N1 H1 124.5
C2 N1 H1 124.5
C7 N2 C10 105.71(19)
C15 N3 C12 111.0(2)
C15 N3 H3 124.5
C12 N3 H3 124.5
C20 N4 C17 105.92(19)
C2 C1 C20 124.9(2)
C2 C1 C21 116.6(2)
C20 C1 C21 118.4(2)
N1 C2 C1 122.0(2)
N1 C2 C3 106.2(2)
C1 C2 C3 131.8(2)
C4 C3 C2 107.8(2)
C4 C3 C23 112.8(2)
C2 C3 C23 139.2(2)
C3 C4 C5 109.0(2)
C3 C4 C26 115.7(2)
C5 C4 C26 135.3(2)
N1 C5 C6 127.1(2)
N1 C5 C4 106.1(2)
C6 C5 C4 126.6(2)
C5 C6 C7 128.9(2)
C5 C6 H6 115.5
C7 C6 H6 115.5
N2 C7 C6 126.2(2)
N2 C7 C8 110.5(2)
C6 C7 C8 123.1(2)
C9 C8 C7 107.5(2)
C9 C8 C29 116.1(2)
C7 C8 C29 136.4(2)
C8 C9 C10 106.0(2)
C8 C9 C32 112.9(2)
C10 C9 C32 141.0(2)
N2 C10 C11 122.1(2)
N2 C10 C9 110.3(2)
C11 C10 C9 127.5(2)
C12 C11 C10 125.4(2)
C12 C11 C22 117.2(2)
C10 C11 C22 117.4(2)
N3 C12 C11 122.5(2)
N3 C12 C13 106.1(2)
C11 C12 C13 131.3(2)
C14 C13 C12 108.0(2)
C14 C13 C35 112.6(2)
C12 C13 C35 139.1(2)
C13 C14 C15 109.0(2)
C13 C14 C38 115.8(2)
C15 C14 C38 135.1(2)
N3 C15 C16 127.0(2)
N3 C15 C14 105.9(2)
C16 C15 C14 127.1(2)
C15 C16 C17 128.8(2)
C15 C16 H16 115.6
C17 C16 H16 115.6
N4 C17 C16 125.7(2)
N4 C17 C18 110.2(2)
C16 C17 C18 123.9(2)
C19 C18 C17 107.4(2)
C19 C18 C41 115.4(2)
C17 C18 C41 137.0(2)
C18 C19 C20 106.1(2)
C18 C19 C44 113.5(2)
C20 C19 C44 139.7(2)
N4 C20 C1 122.8(2)
N4 C20 C19 110.32(19)
C1 C20 C19 126.8(2)
F1 C21 F2 106.44(19)
F1 C21 F3 104.8(2)
F2 C21 F3 106.26(19)
F1 C21 C1 113.15(19)
F2 C21 C1 114.5(2)
F3 C21 C1 111.0(2)
F4 C22 F6 104.7(2)
F4 C22 F5 106.90(19)
F6 C22 F5 106.5(2)
F4 C22 C11 111.7(2)
F6 C22 C11 112.9(2)
F5 C22 C11 113.5(2)
C3 C23 C24 106.3(2)
C3 C23 C27 105.9(2)
C24 C23 C27 105.1(2)
C3 C23 H23 113.0
C24 C23 H23 113.0
C27 C23 H23 113.0
C25 C24 C23 113.5(2)
C25 C24 H24 123.2
C23 C24 H24 123.2
C24 C25 C26 113.5(2)
C24 C25 H25 123.2
C26 C25 H25 123.2
C4 C26 C25 106.5(2)
C4 C26 C28 105.2(2)
C25 C26 C28 105.5(2)
C4 C26 H26 113.0
C25 C26 H26 113.0
C28 C26 H26 113.0
C28 C27 C23 111.6(2)
C28 C27 H27A 109.3
C23 C27 H27A 109.3
C28 C27 H27B 109.3
C23 C27 H27B 109.3
H27A C27 H27B 108.0
C27 C28 C26 110.5(2)
C27 C28 H28A 109.6
C26 C28 H28A 109.6
C27 C28 H28B 109.6
C26 C28 H28B 109.6
H28A C28 H28B 108.1
C8 C29 C33 106.1(2)
C8 C29 C30 105.5(2)
C33 C29 C30 104.8(2)
C8 C29 H29 113.2
C33 C29 H29 113.2
C30 C29 H29 113.2
C31 C30 C29 111.7(2)
C31 C30 H30A 109.3
C29 C30 H30A 109.3
C31 C30 H30B 109.3
C29 C30 H30B 109.3
H30A C30 H30B 107.9
C30 C31 C32 112.2(2)
C30 C31 H31A 109.2
C32 C31 H31A 109.2
C30 C31 H31B 109.2
C32 C31 H31B 109.2
H31A C31 H31B 107.9
C9 C32 C31 105.3(2)
C9 C32 C34 106.7(2)
C31 C32 C34 105.2(2)
C9 C32 H32 113.0
C31 C32 H32 113.0
C34 C32 H32 113.0
C34 C33 C29 112.4(2)
C34 C33 H33 123.8
C29 C33 H33 123.8
C33 C34 C32 113.1(2)
C33 C34 H34 123.5
C32 C34 H34 123.5
C13 C35 C36 106.3(2)
C13 C35 C39 106.3(2)
C36 C35 C39 105.5(2)
C13 C35 H35 112.7
C36 C35 H35 112.7
C39 C35 H35 112.7
C37 C36 C35 112.8(2)
C37 C36 H36 123.6
C35 C36 H36 123.6
C36 C37 C38 113.3(2)
C36 C37 H37 123.4
C38 C37 H37 123.4
C14 C38 C37 105.9(2)
C14 C38 C40 105.5(2)
C37 C38 C40 105.4(2)
C14 C38 H38 113.1
C37 C38 H38 113.1
C40 C38 H38 113.1
C40 C39 C35 111.9(2)
C40 C39 H39A 109.2
C35 C39 H39A 109.2
C40 C39 H39B 109.2
C35 C39 H39B 109.2
H39A C39 H39B 107.9
C39 C40 C38 111.0(2)
C39 C40 H40A 109.4
C38 C40 H40A 109.4
C39 C40 H40B 109.4
C38 C40 H40B 109.4
H40A C40 H40B 108.0
C18 C41 C42 107.24(19)
C18 C41 C45 104.62(19)
C42 C41 C45 105.5(2)
C18 C41 H41 113.0
C42 C41 H41 113.0
C45 C41 H41 113.0
C43 C42 C41 113.5(2)
C43 C42 H42 123.3
C41 C42 H42 123.3
C42 C43 C44 113.3(2)
C42 C43 H43 123.4
C44 C43 H43 123.4
C19 C44 C43 106.42(19)
C19 C44 C46 105.64(19)
C43 C44 C46 105.4(2)
C19 C44 H44 112.9
C43 C44 H44 112.9
C46 C44 H44 112.9
C46 C45 C41 110.4(2)
C46 C45 H45A 109.6
C41 C45 H45A 109.6
C46 C45 H45B 109.6
C41 C45 H45B 109.6
H45A C45 H45B 108.1
C45 C46 C44 111.3(2)
C45 C46 H46A 109.4
C44 C46 H46A 109.4
C45 C46 H46B 109.4
C44 C46 H46B 109.4
H46A C46 H46B 108.0
Cl3 C47 Cl1 111.67(19)
Cl3 C47 Cl2 110.96(19)
Cl1 C47 Cl2 109.4(2)
Cl3 C47 H47 108.2
Cl1 C47 H47 108.2
Cl2 C47 H47 108.2

loop_
_geom_bond_atom_site_label_1
_geom_bond_atom_site_label_2
_geom_bond_distance
Cl1 C47 1.746(4)
Cl2 C47 1.760(4)
Cl3 C47 1.739(4)
F1 C21 1.341(3)
F2 C21 1.344(3)
F3 C21 1.351(3)
F4 C22 1.341(3)
F5 C22 1.352(3)
F6 C22 1.344(3)
N1 C5 1.373(3)
N1 C2 1.376(3)
N1 H1 0.8800
N2 C7 1.370(3)
N2 C10 1.375(3)
N3 C15 1.375(3)
N3 C12 1.381(3)
N3 H3 0.8800
N4 C20 1.368(3)
N4 C17 1.370(3)
C1 C2 1.400(3)
C1 C20 1.408(3)
C1 C21 1.502(3)
C2 C3 1.437(3)
C3 C4 1.362(3)
C3 C23 1.515(3)
C4 C5 1.426(3)
C4 C26 1.495(3)
C5 C6 1.386(3)
C6 C7 1.390(3)
C6 H6 0.9500
C7 C8 1.445(3)
C8 C9 1.349(4)
C8 C29 1.500(3)
C9 C10 1.465(3)
C9 C32 1.515(3)
C10 C11 1.408(3)
C11 C12 1.406(3)
C11 C22 1.502(3)
C12 C13 1.432(4)
C13 C14 1.365(4)
C13 C35 1.512(3)
C14 C15 1.426(3)
C14 C38 1.497(3)
C15 C16 1.383(3)
C16 C17 1.394(3)
C16 H16 0.9500
C17 C18 1.449(3)
C18 C19 1.346(3)
C18 C41 1.503(3)
C19 C20 1.465(3)
C19 C44 1.510(3)
C23 C24 1.530(4)
C23 C27 1.547(4)
C23 H23 1.0000
C24 C25 1.377(4)
C24 H24 0.9500
C25 C26 1.529(4)
C25 H25 0.9500
C26 C28 1.548(4)
C26 H26 1.0000
C27 C28 1.486(4)
C27 H27A 0.9900
C27 H27B 0.9900
C28 H28A 0.9900
C28 H28B 0.9900
C29 C33 1.532(4)
C29 C30 1.548(4)
C29 H29 1.0000
C30 C31 1.447(4)
C30 H30A 0.9900
C30 H30B 0.9900
C31 C32 1.534(4)
C31 H31A 0.9900
C31 H31B 0.9900
C32 C34 1.536(4)
C32 H32 1.0000
C33 C34 1.414(4)
C33 H33 0.9500
C34 H34 0.9500
C35 C36 1.529(4)
C35 C39 1.541(5)
C35 H35 1.0000
C36 C37 1.399(4)
C36 H36 0.9500
C37 C38 1.534(4)
C37 H37 0.9500
C38 C40 1.543(4)
C38 H38 1.0000
C39 C40 1.468(4)
C39 H39A 0.9900
C39 H39B 0.9900
C40 H40A 0.9900
C40 H40B 0.9900
C41 C42 1.528(3)
C41 C45 1.550(3)
C41 H41 1.0000
C42 C43 1.382(4)
C42 H42 0.9500
C43 C44 1.527(3)
C43 H43 0.9500
C44 C46 1.556(4)
C44 H44 1.0000
C45 C46 1.488(4)
C45 H45A 0.9900
C45 H45B 0.9900
C46 H46A 0.9900
C46 H46B 0.9900
C47 H47 1.0000

loop_
_geom_hbond_atom_site_label_D
_geom_hbond_atom_site_label_H
_geom_hbond_atom_site_label_A
_geom_hbond_distance_DA
_geom_hbond_distance_DH
_geom_hbond_distance_HA
_geom_hbond_angle_DHA
_geom_hbond_publ_flag
N1 H1 N2 3.038(3) 0.880 2.525 117.9 no
N1 H1 N4 2.777(3) 0.880 2.183 124.5 no
N3 H3 N2 2.784(3) 0.880 2.214 122.1 no
N3 H3 N4 3.017(3) 0.880 2.488 119.2 no

loop_
_geom_torsion_atom_site_label_1
_geom_torsion_atom_site_label_2
_geom_torsion_atom_site_label_3
_geom_torsion_atom_site_label_4
_geom_torsion
C5 N1 C2 C1 -178.4(2)
C5 N1 C2 C3 -1.2(3)
C20 C1 C2 N1 14.9(4)
C21 C1 C2 N1 -163.5(2)
C20 C1 C2 C3 -161.4(2)
C21 C1 C2 C3 20.2(4)
N1 C2 C3 C4 0.1(3)
C1 C2 C3 C4 176.8(2)
N1 C2 C3 C23 -173.3(3)
C1 C2 C3 C23 3.4(5)
C2 C3 C4 C5 1.1(3)
C23 C3 C4 C5 176.4(2)
C2 C3 C4 C26 -178.1(2)
C23 C3 C4 C26 -2.9(3)
C2 N1 C5 C6 -172.0(2)
C2 N1 C5 C4 1.9(3)
C3 C4 C5 N1 -1.8(3)
C26 C4 C5 N1 177.2(3)
C3 C4 C5 C6 172.1(2)
C26 C4 C5 C6 -8.9(5)
N1 C5 C6 C7 6.0(4)
C4 C5 C6 C7 -166.6(2)
C10 N2 C7 C6 173.8(2)
C10 N2 C7 C8 -1.8(3)
C5 C6 C7 N2 -4.8(4)
C5 C6 C7 C8 170.3(2)
N2 C7 C8 C9 1.6(3)
C6 C7 C8 C9 -174.2(2)
N2 C7 C8 C29 -178.9(3)
C6 C7 C8 C29 5.3(5)
C7 C8 C9 C10 -0.6(3)
C29 C8 C9 C10 179.8(2)
C7 C8 C9 C32 -177.8(2)
C29 C8 C9 C32 2.6(3)
C7 N2 C10 C11 177.1(2)
C7 N2 C10 C9 1.5(3)
C8 C9 C10 N2 -0.5(3)
C32 C9 C10 N2 175.4(3)
C8 C9 C10 C11 -175.9(2)
C32 C9 C10 C11 0.1(5)
N2 C10 C11 C12 -15.4(4)
C9 C10 C11 C12 159.4(2)
N2 C10 C11 C22 165.2(2)
C9 C10 C11 C22 -20.0(4)
C15 N3 C12 C11 -177.0(2)
C15 N3 C12 C13 -1.0(3)
C10 C11 C12 N3 17.8(4)
C22 C11 C12 N3 -162.8(2)
C10 C11 C12 C13 -157.1(3)
C22 C11 C12 C13 22.3(4)
N3 C12 C13 C14 0.4(3)
C11 C12 C13 C14 175.9(3)
N3 C12 C13 C35 -171.3(3)
C11 C12 C13 C35 4.2(6)
C12 C13 C14 C15 0.4(3)
C35 C13 C14 C15 174.5(2)
C12 C13 C14 C38 -176.9(2)
C35 C13 C14 C38 -2.8(4)
C12 N3 C15 C16 -176.4(2)
C12 N3 C15 C14 1.3(3)
C13 C14 C15 N3 -1.0(3)
C38 C14 C15 N3 175.6(3)
C13 C14 C15 C16 176.6(3)
C38 C14 C15 C16 -6.8(5)
N3 C15 C16 C17 2.8(4)
C14 C15 C16 C17 -174.4(3)
C20 N4 C17 C16 174.3(2)
C20 N4 C17 C18 -1.3(2)
C15 C16 C17 N4 -1.6(4)
C15 C16 C17 C18 173.4(2)
N4 C17 C18 C19 0.8(3)
C16 C17 C18 C19 -174.9(2)
N4 C17 C18 C41 -174.0(3)
C16 C17 C18 C41 10.3(4)
C17 C18 C19 C20 -0.1(3)
C41 C18 C19 C20 176.03(19)
C17 C18 C19 C44 -172.37(19)
C41 C18 C19 C44 3.7(3)
C17 N4 C20 C1 178.1(2)
C17 N4 C20 C19 1.2(2)
C2 C1 C20 N4 -20.7(4)
C21 C1 C20 N4 157.6(2)
C2 C1 C20 C19 155.6(2)
C21 C1 C20 C19 -26.0(3)
C18 C19 C20 N4 -0.7(3)
C44 C19 C20 N4 168.3(3)
C18 C19 C20 C1 -177.5(2)
C44 C19 C20 C1 -8.4(5)
C2 C1 C21 F1 153.8(2)
C20 C1 C21 F1 -24.6(3)
C2 C1 C21 F2 -83.9(3)
C20 C1 C21 F2 97.6(3)
C2 C1 C21 F3 36.3(3)
C20 C1 C21 F3 -142.2(2)
C12 C11 C22 F4 144.9(2)
C10 C11 C22 F4 -35.7(3)
C12 C11 C22 F6 27.1(3)
C10 C11 C22 F6 -153.4(2)
C12 C11 C22 F5 -94.2(3)
C10 C11 C22 F5 85.3(3)
C4 C3 C23 C24 55.8(3)
C2 C3 C23 C24 -131.0(3)
C4 C3 C23 C27 -55.6(3)
C2 C3 C23 C27 117.5(3)
C3 C23 C24 C25 -53.3(3)
C27 C23 C24 C25 58.7(3)
C23 C24 C25 C26 -1.2(3)
C3 C4 C26 C25 -51.9(3)
C5 C4 C26 C25 129.2(3)
C3 C4 C26 C28 59.8(3)
C5 C4 C26 C28 -119.1(3)
C24 C25 C26 C4 53.6(3)
C24 C25 C26 C28 -57.9(3)
C3 C23 C27 C28 56.3(3)
C24 C23 C27 C28 -56.0(3)
C23 C27 C28 C26 -1.0(3)
C4 C26 C28 C27 -55.0(3)
C25 C26 C28 C27 57.4(3)
C9 C8 C29 C33 -56.5(3)
C7 C8 C29 C33 124.1(3)
C9 C8 C29 C30 54.3(3)
C7 C8 C29 C30 -125.1(3)
C8 C29 C30 C31 -54.2(3)
C33 C29 C30 C31 57.5(3)
C29 C30 C31 C32 0.3(3)
C8 C9 C32 C31 -58.5(3)
C10 C9 C32 C31 125.8(3)
C8 C9 C32 C34 53.0(3)
C10 C9 C32 C34 -122.7(3)
C30 C31 C32 C9 55.4(3)
C30 C31 C32 C34 -57.1(3)
C8 C29 C33 C34 52.4(3)
C30 C29 C33 C34 -58.9(3)
C29 C33 C34 C32 1.6(3)
C9 C32 C34 C33 -54.9(3)
C31 C32 C34 C33 56.7(3)
C14 C13 C35 C36 56.9(3)
C12 C13 C35 C36 -131.7(4)
C14 C13 C35 C39 -55.1(3)
C12 C13 C35 C39 116.3(4)
C13 C35 C36 C37 -53.9(3)
C39 C35 C36 C37 58.7(3)
C35 C36 C37 C38 -1.5(3)
C13 C14 C38 C37 -52.6(3)
C15 C14 C38 C37 131.0(3)
C13 C14 C38 C40 58.8(3)
C15 C14 C38 C40 -117.6(3)
C36 C37 C38 C14 54.3(3)
C36 C37 C38 C40 -57.2(3)
C13 C35 C39 C40 56.5(3)
C36 C35 C39 C40 -56.1(3)
C35 C39 C40 C38 -1.7(3)
C14 C38 C40 C39 -54.0(3)
C37 C38 C40 C39 57.8(3)
C19 C18 C41 C42 50.7(3)
C17 C18 C41 C42 -134.7(3)
C19 C18 C41 C45 -60.9(3)
C17 C18 C41 C45 113.6(3)
C18 C41 C42 C43 -52.3(3)
C45 C41 C42 C43 58.9(3)
C41 C42 C43 C44 0.2(3)
C18 C19 C44 C43 -56.4(3)
C20 C19 C44 C43 135.1(3)
C18 C19 C44 C46 55.3(3)
C20 C19 C44 C46 -113.2(3)
C42 C43 C44 C19 53.6(3)
C42 C43 C44 C46 -58.3(3)
C18 C41 C45 C46 55.4(3)
C42 C41 C45 C46 -57.6(3)
C41 C45 C46 C44 0.9(3)
C19 C44 C46 C45 -56.1(3)
C43 C44 C46 C45 56.3(3)
